data_7710652
loop_
_publ_author_name
'Horrer, G\"unther'
'Mann, Sophie'
'Krummenacher, Ivo'
'Braunschweig, Holger'
'Radius, Udo'

_publ_section_title
;
 N-Heterocyclic Carbene and Cyclic (Alkyl)(amino)carbene Complexes of
 Vanadium(III) and Vanadium(V)
;
_journal_name_full 'Dalton Transactions'
_journal_paper_doi 10.1039/D2DT01250B
_journal_year 2022
_chemical_formula_moiety 'C116 H192 Cl24 N16 V8'
_chemical_formula_sum 'C116 H192 Cl24 N16 V8'
_chemical_formula_weight 3069.16
_space_group_crystal_system monoclinic
_space_group_IT_number 15
_space_group_name_Hall '-C 2yc'
_space_group_name_H-M_alt 'C 1 2/c 1'
_atom_sites_solution_hydrogens geom
_atom_sites_solution_primary dual
_atom_sites_solution_secondary difmap
_audit_creation_method SHELXL-2018/3
_audit_update_record
;
2022-04-21 deposited with the CCDC.	2022-07-01 downloaded from the CCDC.
;
_cell_angle_alpha 90
_cell_angle_beta 96.1150(10)
_cell_angle_gamma 90
_cell_formula_units_Z 1
_cell_length_a 20.50170(10)
_cell_length_b 9.51450(10)
_cell_length_c 18.84550(10)
_cell_measurement_reflns_used 38068
_cell_measurement_temperature 100.01(10)
_cell_measurement_theta_max 76.5990
_cell_measurement_theta_min 4.3640
_cell_volume 3655.15(5)
_computing_cell_refinement 'CrysAlisPro 1.171.40.53 (Rigaku OD, 2019)'
_computing_data_collection 'CrysAlisPro 1.171.40.53 (Rigaku OD, 2019)'
_computing_data_reduction 'CrysAlisPro 1.171.40.53 (Rigaku OD, 2019)'
_computing_molecular_graphics 'ShelXLe (Huebschle et all, 2011)'
_computing_publication_material 'SHELXL-2014/6 (Sheldrick, 2014)'
_computing_structure_refinement 'SHELXL-2018/3 (Sheldrick, 2018)'
_computing_structure_solution 'SHELXT 2014/5 (Sheldrick, 2014)'
_diffrn_ambient_temperature 100(2)
_diffrn_detector_area_resol_mean 10.0000
_diffrn_measured_fraction_theta_full 1.000
_diffrn_measured_fraction_theta_max 0.996
_diffrn_measurement_device_type 'XtaLAB Synergy, Dualflex, HyPix'
_diffrn_measurement_method '\w scans'
_diffrn_radiation_type CuK\a
_diffrn_radiation_wavelength 1.54184
_diffrn_reflns_av_R_equivalents 0.0368
_diffrn_reflns_av_unetI/netI 0.0137
_diffrn_reflns_Laue_measured_fraction_full 1.000
_diffrn_reflns_Laue_measured_fraction_max 0.996
_diffrn_reflns_limit_h_max 25
_diffrn_reflns_limit_h_min -25
_diffrn_reflns_limit_k_max 12
_diffrn_reflns_limit_k_min -12
_diffrn_reflns_limit_l_max 23
_diffrn_reflns_limit_l_min -23
_diffrn_reflns_number 47754
_diffrn_reflns_point_group_measured_fraction_full 1.000
_diffrn_reflns_point_group_measured_fraction_max 0.996
_diffrn_reflns_theta_full 72.000
_diffrn_reflns_theta_max 76.856
_diffrn_reflns_theta_min 4.338
_diffrn_source 'micro-focus sealed X-ray tube'
_exptl_absorpt_coefficient_mu 8.511
_exptl_absorpt_correction_T_max 1.000
_exptl_absorpt_correction_T_min 0.312
_exptl_absorpt_correction_type gaussian
_exptl_absorpt_process_details
;
CrysAlisPro 1.171.41.93a (Rigaku Oxford Diffraction, 2020)
Numerical absorption correction based on gaussian integration over
a multifaceted crystal model
Empirical absorption correction using spherical harmonics,
implemented in SCALE3 ABSPACK scaling algorithm.
;
_exptl_crystal_colour 'dark purple'
_exptl_crystal_density_diffrn 1.394
_exptl_crystal_description block
_exptl_crystal_F_000 1592
_exptl_crystal_size_max 0.400
_exptl_crystal_size_mid 0.244
_exptl_crystal_size_min 0.149
_refine_diff_density_max 0.384
_refine_diff_density_min -0.329
_refine_diff_density_rms 0.059
_refine_ls_extinction_method none
_refine_ls_goodness_of_fit_ref 1.073
_refine_ls_hydrogen_treatment constr
_refine_ls_matrix_type full
_refine_ls_number_parameters 221
_refine_ls_number_reflns 3846
_refine_ls_number_restraints 87
_refine_ls_restrained_S_all 1.067
_refine_ls_R_factor_all 0.0270
_refine_ls_R_factor_gt 0.0269
_refine_ls_shift/su_max 0.002
_refine_ls_shift/su_mean 0.000
_refine_ls_structure_factor_coef Fsqd
_refine_ls_weighting_details 'w=1/[\s^2^(Fo^2^)+(0.0368P)^2^+5.2125P] where P=(Fo^2^+2Fc^2^)/3'
_refine_ls_weighting_scheme calc
_refine_ls_wR_factor_gt 0.0716
_refine_ls_wR_factor_ref 0.0716
_reflns_Friedel_coverage 0.000
_reflns_number_gt 3834
_reflns_number_total 3846
_reflns_threshold_expression 'I > 2\s(I)'
_cod_data_source_file d2dt01250b2.cif
_cod_data_source_block compound_3
_cod_original_sg_symbol_H-M 'C 2/c'
_cod_database_code 7710652
_shelx_shelxl_version_number 2018/3
_shelx_space_group_comment
;
The symmetry employed for this shelxl refinement is uniquely defined
by the following loop, which should always be used as a source of
symmetry information in preference to the above space-group names.
They are only intended as comments.
;

loop_
_space_group_symop_operation_xyz
'x, y, z'
'-x, y, -z+1/2'
'x+1/2, y+1/2, z'
'-x+1/2, y+1/2, -z+1/2'
'-x, -y, -z'
'x, -y, z-1/2'
'-x+1/2, -y+1/2, -z'
'x+1/2, -y+1/2, z-1/2'

loop_
_atom_site_label
_atom_site_type_symbol
_atom_site_fract_x
_atom_site_fract_y
_atom_site_fract_z
_atom_site_U_iso_or_equiv
_atom_site_adp_type
_atom_site_occupancy
_atom_site_site_symmetry_order
_atom_site_calc_flag
_atom_site_refinement_flags_posn
_atom_site_refinement_flags_adp
_atom_site_refinement_flags_occupancy
_atom_site_disorder_assembly
_atom_site_disorder_group
C1_2 C 0.62689(7) 0.62067(15) 0.44270(7) 0.0129(3) Uani 1 1 d . . . . .
N1_2 N 0.64021(6) 0.75883(12) 0.43366(6) 0.0129(2) Uani 1 1 d . . . . .
V1_2 V 0.58991(2) 0.51690(3) 0.52959(2) 0.01432(8) Uani 1 1 d . . . . .
Cl1_2 Cl 0.67383(2) 0.36497(4) 0.55651(2) 0.02294(10) Uani 1 1 d . . . . .
C2_2 C 0.66684(7) 0.77943(15) 0.36954(8) 0.0157(3) Uani 1 1 d . . . . .
N2_2 N 0.64451(6) 0.55522(12) 0.38377(6) 0.0137(2) Uani 1 1 d . . . . .
Cl2_2 Cl 0.51228(2) 0.33944(3) 0.50716(2) 0.01948(9) Uani 1 1 d . . . . .
C3_2 C 0.66868(7) 0.65148(15) 0.33781(8) 0.0158(3) Uani 1 1 d . . . . .
Cl3_2 Cl 0.60429(2) 0.64331(4) 0.63070(2) 0.02592(10) Uani 1 1 d . . . . .
C4_2 C 0.68943(8) 0.91647(17) 0.34269(9) 0.0234(3) Uani 1 1 d . . . . .
H4A_2 H 0.717831 0.899558 0.304902 0.035 Uiso 1 1 calc R U . . .
H4B_2 H 0.713994 0.967829 0.381955 0.035 Uiso 1 1 calc R U . . .
H4C_2 H 0.651341 0.972140 0.323572 0.035 Uiso 1 1 calc R U . . .
C5_2 C 0.69325(8) 0.61715(17) 0.26785(8) 0.0235(3) Uani 1 1 d . . . . .
H5A_2 H 0.662373 0.553291 0.240841 0.035 Uiso 1 1 calc R U . . .
H5B_2 H 0.736309 0.571862 0.276374 0.035 Uiso 1 1 calc R U . . .
H5C_2 H 0.697170 0.703819 0.240525 0.035 Uiso 1 1 calc R U . . .
C6_2 C 0.62835(7) 0.86806(15) 0.48716(8) 0.0161(3) Uani 1 1 d . . . . .
H6_2 H 0.601472 0.822441 0.521990 0.019 Uiso 1 1 calc R U . . .
C7_2 C 0.69219(8) 0.91378(19) 0.52949(9) 0.0252(3) Uani 1 1 d . . . . .
H7A_2 H 0.682537 0.978065 0.567643 0.038 Uiso 1 1 calc R U . . .
H7B_2 H 0.719827 0.961705 0.497695 0.038 Uiso 1 1 calc R U . . .
H7C_2 H 0.715316 0.831017 0.550407 0.038 Uiso 1 1 calc R U . . .
C8_2 C 0.58770(9) 0.99008(17) 0.45416(10) 0.0267(4) Uani 1 1 d . . . . .
H8A_2 H 0.570019 1.044327 0.491960 0.040 Uiso 1 1 calc R U . . .
H8B_2 H 0.551459 0.953532 0.421202 0.040 Uiso 1 1 calc R U . . .
H8C_2 H 0.615467 1.050910 0.428065 0.040 Uiso 1 1 calc R U . . .
C9_2 C 0.63122(7) 0.40354(15) 0.37076(8) 0.0177(3) Uani 1 1 d . . . . .
H9_2 H 0.621632 0.362091 0.417294 0.021 Uiso 1 1 calc R U . . .
C10_2 C 0.69065(9) 0.32566(17) 0.34842(11) 0.0304(4) Uani 1 1 d . . . . .
H10A_2 H 0.683827 0.224145 0.352414 0.046 Uiso 1 1 calc R U . . .
H10B_2 H 0.729880 0.353323 0.379575 0.046 Uiso 1 1 calc R U . . .
H10C_2 H 0.696471 0.349411 0.298884 0.046 Uiso 1 1 calc R U . . .
C11_2 C 0.56990(8) 0.38405(18) 0.31903(9) 0.0254(3) Uani 1 1 d . . . . .
H11A_2 H 0.559243 0.283793 0.314811 0.038 Uiso 1 1 calc R U . . .
H11B_2 H 0.577601 0.421152 0.272131 0.038 Uiso 1 1 calc R U . . .
H11C_2 H 0.533279 0.434637 0.336755 0.038 Uiso 1 1 calc R U . . .
C1_11 C 0.53395(17) 0.8993(3) 0.21635(18) 0.0287(7) Uani 0.5 1 d G U P A -1
C2_11 C 0.5159(2) 0.7660(3) 0.23888(19) 0.0315(11) Uani 0.5 1 d G U P A -1
H2_11 H 0.534490 0.684626 0.219792 0.038 Uiso 0.5 1 calc R U P A -1
C3_11 C 0.4714(3) 0.7512(4) 0.28860(19) 0.0351(11) Uani 0.5 1 d G U P A -1
H3_11 H 0.460481 0.659855 0.303906 0.042 Uiso 0.5 1 calc R U P A -1
C4_11 C 0.4427(2) 0.8666(5) 0.3162(3) 0.0364(8) Uani 0.5 1 d . U P A -1
H4_11 H 0.411738 0.855191 0.349799 0.044 Uiso 0.5 1 calc R U P A -1
C5_11 C 0.4595(2) 1.0004(4) 0.2943(2) 0.0353(8) Uani 0.5 1 d . U P A -1
H5_11 H 0.439716 1.081163 0.312535 0.042 Uiso 0.5 1 calc R U P A -1
C6_11 C 0.5055(7) 1.0149(3) 0.2455(8) 0.0286(13) Uani 0.5 1 d . U P A -1
H6_11 H 0.517679 1.106517 0.231742 0.034 Uiso 0.5 1 calc R U P A -1
C7_11 C 0.5832(2) 0.9177(5) 0.1635(2) 0.0367(9) Uani 0.5 1 d . U P A -1
H7A_11 H 0.576891 1.009656 0.140376 0.055 Uiso 0.5 1 calc R U P A -1
H7B_11 H 0.577187 0.843449 0.127383 0.055 Uiso 0.5 1 calc R U P A -1
H7C_11 H 0.627606 0.912019 0.188348 0.055 Uiso 0.5 1 calc R U P A -1

loop_
_atom_site_aniso_label
_atom_site_aniso_U_11
_atom_site_aniso_U_22
_atom_site_aniso_U_33
_atom_site_aniso_U_23
_atom_site_aniso_U_13
_atom_site_aniso_U_12
C1_2 0.0120(6) 0.0113(6) 0.0159(6) 0.0004(5) 0.0038(5) -0.0002(5)
N1_2 0.0132(5) 0.0101(5) 0.0162(6) -0.0006(4) 0.0046(4) 0.0003(4)
V1_2 0.01337(13) 0.01463(13) 0.01556(13) 0.00304(9) 0.00433(9) -0.00122(9)
Cl1_2 0.01765(17) 0.02213(18) 0.02870(19) 0.00661(14) 0.00088(14) 0.00327(13)
C2_2 0.0161(6) 0.0143(7) 0.0174(7) 0.0016(5) 0.0051(5) -0.0014(5)
N2_2 0.0150(5) 0.0097(5) 0.0171(6) -0.0003(4) 0.0047(4) -0.0007(4)
Cl2_2 0.01432(16) 0.01332(17) 0.03145(19) 0.00404(13) 0.00541(13) -0.00013(12)
C3_2 0.0159(7) 0.0152(7) 0.0172(7) 0.0006(5) 0.0057(5) -0.0016(5)
Cl3_2 0.0333(2) 0.0285(2) 0.01649(17) -0.00075(14) 0.00507(14) -0.00069(15)
C4_2 0.0312(8) 0.0161(7) 0.0240(8) 0.0026(6) 0.0079(6) -0.0058(6)
C5_2 0.0294(8) 0.0221(8) 0.0215(7) -0.0031(6) 0.0138(6) -0.0037(6)
C6_2 0.0172(7) 0.0134(7) 0.0186(7) -0.0046(5) 0.0055(5) 0.0010(5)
C7_2 0.0209(8) 0.0270(8) 0.0277(8) -0.0097(7) 0.0032(6) -0.0038(6)
C8_2 0.0308(9) 0.0167(7) 0.0334(9) -0.0023(6) 0.0066(7) 0.0094(6)
C9_2 0.0215(7) 0.0100(6) 0.0224(7) -0.0026(5) 0.0064(6) -0.0022(5)
C10_2 0.0289(9) 0.0143(7) 0.0496(11) -0.0049(7) 0.0112(8) 0.0035(6)
C11_2 0.0262(8) 0.0252(8) 0.0255(8) -0.0071(6) 0.0060(6) -0.0082(7)
C1_11 0.0312(17) 0.0265(18) 0.0264(17) -0.0037(14) -0.0060(14) 0.0029(14)
C2_11 0.036(3) 0.0234(15) 0.035(3) -0.0011(15) 0.003(2) 0.0021(13)
C3_11 0.036(2) 0.0298(18) 0.038(3) 0.0049(16) -0.001(2) -0.0033(16)
C4_11 0.034(2) 0.044(2) 0.030(2) 0.0014(17) -0.0007(17) -0.0025(17)
C5_11 0.038(2) 0.0339(19) 0.0328(18) -0.0066(15) -0.0031(15) 0.0074(15)
C6_11 0.033(4) 0.0211(12) 0.030(3) -0.004(2) -0.004(2) 0.002(2)
C7_11 0.038(2) 0.040(2) 0.031(2) -0.0023(17) 0.0011(17) 0.0006(18)

loop_
_atom_type_symbol
_atom_type_description
_atom_type_scat_dispersion_real
_atom_type_scat_dispersion_imag
_atom_type_scat_source
C C 0.0181 0.0091 'International Tables Vol C Tables 4.2.6.8 and 6.1.1.4'
N N 0.0311 0.0180 'International Tables Vol C Tables 4.2.6.8 and 6.1.1.4'
Cl Cl 0.3639 0.7018 'International Tables Vol C Tables 4.2.6.8 and 6.1.1.4'
V V 0.0687 2.1097 'International Tables Vol C Tables 4.2.6.8 and 6.1.1.4'
H H 0.0000 0.0000 'International Tables Vol C Tables 4.2.6.8 and 6.1.1.4'

loop_
_geom_angle_atom_site_label_1
_geom_angle_atom_site_label_2
_geom_angle_atom_site_label_3
_geom_angle
_geom_angle_site_symmetry_1
_geom_angle_site_symmetry_3
_geom_angle_publ_flag
N2_2 C1_2 N1_2 105.51(11) . . ?
N2_2 C1_2 V1_2 124.56(10) . . ?
N1_2 C1_2 V1_2 129.90(10) . . ?
C1_2 N1_2 C2_2 110.38(11) . . ?
C1_2 N1_2 C6_2 122.87(12) . . ?
C2_2 N1_2 C6_2 126.74(12) . . ?
C1_2 V1_2 Cl3_2 112.36(4) . . ?
C1_2 V1_2 Cl1_2 98.32(4) . . ?
Cl3_2 V1_2 Cl1_2 97.118(17) . . ?
C1_2 V1_2 Cl2_2 119.43(4) . . ?
Cl3_2 V1_2 Cl2_2 124.604(17) . . ?
Cl1_2 V1_2 Cl2_2 93.789(16) . . ?
C1_2 V1_2 Cl2_2 83.75(4) . 5_666 ?
Cl3_2 V1_2 Cl2_2 88.454(16) . 5_666 ?
Cl1_2 V1_2 Cl2_2 172.745(18) . 5_666 ?
Cl2_2 V1_2 Cl2_2 79.185(14) . 5_666 ?
C3_2 C2_2 N1_2 106.72(12) . . ?
C3_2 C2_2 C4_2 127.62(13) . . ?
N1_2 C2_2 C4_2 125.65(13) . . ?
C1_2 N2_2 C3_2 110.62(12) . . ?
C1_2 N2_2 C9_2 121.46(12) . . ?
C3_2 N2_2 C9_2 127.59(12) . . ?
V1_2 Cl2_2 V1_2 100.814(14) . 5_666 ?
C2_2 C3_2 N2_2 106.75(12) . . ?
C2_2 C3_2 C5_2 127.66(13) . . ?
N2_2 C3_2 C5_2 125.58(13) . . ?
C2_2 C4_2 H4A_2 109.5 . . ?
C2_2 C4_2 H4B_2 109.5 . . ?
H4A_2 C4_2 H4B_2 109.5 . . ?
C2_2 C4_2 H4C_2 109.5 . . ?
H4A_2 C4_2 H4C_2 109.5 . . ?
H4B_2 C4_2 H4C_2 109.5 . . ?
C3_2 C5_2 H5A_2 109.5 . . ?
C3_2 C5_2 H5B_2 109.5 . . ?
H5A_2 C5_2 H5B_2 109.5 . . ?
C3_2 C5_2 H5C_2 109.5 . . ?
H5A_2 C5_2 H5C_2 109.5 . . ?
H5B_2 C5_2 H5C_2 109.5 . . ?
N1_2 C6_2 C7_2 111.21(12) . . ?
N1_2 C6_2 C8_2 112.22(12) . . ?
C7_2 C6_2 C8_2 113.51(13) . . ?
N1_2 C6_2 H6_2 106.5 . . ?
C7_2 C6_2 H6_2 106.5 . . ?
C8_2 C6_2 H6_2 106.5 . . ?
C6_2 C7_2 H7A_2 109.5 . . ?
C6_2 C7_2 H7B_2 109.5 . . ?
H7A_2 C7_2 H7B_2 109.5 . . ?
C6_2 C7_2 H7C_2 109.5 . . ?
H7A_2 C7_2 H7C_2 109.5 . . ?
H7B_2 C7_2 H7C_2 109.5 . . ?
C6_2 C8_2 H8A_2 109.5 . . ?
C6_2 C8_2 H8B_2 109.5 . . ?
H8A_2 C8_2 H8B_2 109.5 . . ?
C6_2 C8_2 H8C_2 109.5 . . ?
H8A_2 C8_2 H8C_2 109.5 . . ?
H8B_2 C8_2 H8C_2 109.5 . . ?
N2_2 C9_2 C11_2 110.48(12) . . ?
N2_2 C9_2 C10_2 112.37(12) . . ?
C11_2 C9_2 C10_2 113.28(14) . . ?
N2_2 C9_2 H9_2 106.8 . . ?
C11_2 C9_2 H9_2 106.8 . . ?
C10_2 C9_2 H9_2 106.8 . . ?
C9_2 C10_2 H10A_2 109.5 . . ?
C9_2 C10_2 H10B_2 109.5 . . ?
H10A_2 C10_2 H10B_2 109.5 . . ?
C9_2 C10_2 H10C_2 109.5 . . ?
H10A_2 C10_2 H10C_2 109.5 . . ?
H10B_2 C10_2 H10C_2 109.5 . . ?
C9_2 C11_2 H11A_2 109.5 . . ?
C9_2 C11_2 H11B_2 109.5 . . ?
H11A_2 C11_2 H11B_2 109.5 . . ?
C9_2 C11_2 H11C_2 109.5 . . ?
H11A_2 C11_2 H11C_2 109.5 . . ?
H11B_2 C11_2 H11C_2 109.5 . . ?
C6_11 C1_11 C2_11 117.6(4) . . ?
C6_11 C1_11 C7_11 120.7(5) . . ?
C2_11 C1_11 C7_11 121.6(3) . . ?
C3_11 C2_11 C1_11 120.8 . . ?
C3_11 C2_11 H2_11 119.6 . . ?
C1_11 C2_11 H2_11 119.6 . . ?
C4_11 C3_11 C2_11 121.0(3) . . ?
C4_11 C3_11 H3_11 119.5 . . ?
C2_11 C3_11 H3_11 119.5 . . ?
C3_11 C4_11 C5_11 119.3(5) . . ?
C3_11 C4_11 H4_11 120.3 . . ?
C5_11 C4_11 H4_11 120.3 . . ?
C4_11 C5_11 C6_11 119.5(4) . . ?
C4_11 C5_11 H5_11 120.3 . . ?
C6_11 C5_11 H5_11 120.3 . . ?
C1_11 C6_11 C5_11 121.7(5) . . ?
C1_11 C6_11 H6_11 119.1 . . ?
C5_11 C6_11 H6_11 119.1 . . ?
C1_11 C7_11 H7A_11 109.5 . . ?
C1_11 C7_11 H7B_11 109.5 . . ?
H7A_11 C7_11 H7B_11 109.5 . . ?
C1_11 C7_11 H7C_11 109.5 . . ?
H7A_11 C7_11 H7C_11 109.5 . . ?
H7B_11 C7_11 H7C_11 109.5 . . ?

loop_
_geom_bond_atom_site_label_1
_geom_bond_atom_site_label_2
_geom_bond_distance
_geom_bond_site_symmetry_2
_geom_bond_publ_flag
C1_2 N2_2 1.3554(18) . ?
C1_2 N1_2 1.3570(18) . ?
C1_2 V1_2 2.1202(14) . ?
N1_2 C2_2 1.3919(18) . ?
N1_2 C6_2 1.4859(17) . ?
V1_2 Cl3_2 2.2460(4) . ?
V1_2 Cl1_2 2.2630(4) . ?
V1_2 Cl2_2 2.3279(4) . ?
V1_2 Cl2_2 2.5354(4) 5_666 ?
C2_2 C3_2 1.359(2) . ?
C2_2 C4_2 1.490(2) . ?
N2_2 C3_2 1.3878(18) . ?
N2_2 C9_2 1.4842(18) . ?
C3_2 C5_2 1.497(2) . ?
C4_2 H4A_2 0.9800 . ?
C4_2 H4B_2 0.9800 . ?
C4_2 H4C_2 0.9800 . ?
C5_2 H5A_2 0.9800 . ?
C5_2 H5B_2 0.9800 . ?
C5_2 H5C_2 0.9800 . ?
C6_2 C7_2 1.522(2) . ?
C6_2 C8_2 1.523(2) . ?
C6_2 H6_2 1.0000 . ?
C7_2 H7A_2 0.9800 . ?
C7_2 H7B_2 0.9800 . ?
C7_2 H7C_2 0.9800 . ?
C8_2 H8A_2 0.9800 . ?
C8_2 H8B_2 0.9800 . ?
C8_2 H8C_2 0.9800 . ?
C9_2 C11_2 1.518(2) . ?
C9_2 C10_2 1.523(2) . ?
C9_2 H9_2 1.0000 . ?
C10_2 H10A_2 0.9800 . ?
C10_2 H10B_2 0.9800 . ?
C10_2 H10C_2 0.9800 . ?
C11_2 H11A_2 0.9800 . ?
C11_2 H11B_2 0.9800 . ?
C11_2 H11C_2 0.9800 . ?
C1_11 C6_11 1.385(8) . ?
C1_11 C2_11 1.4000 . ?
C1_11 C7_11 1.502(5) . ?
C2_11 C3_11 1.3831 . ?
C2_11 H2_11 0.9500 . ?
C3_11 C4_11 1.373(7) . ?
C3_11 H3_11 0.9500 . ?
C4_11 C5_11 1.393(6) . ?
C4_11 H4_11 0.9500 . ?
C5_11 C6_11 1.393(12) . ?
C5_11 H5_11 0.9500 . ?
C6_11 H6_11 0.9500 . ?
C7_11 H7A_11 0.9800 . ?
C7_11 H7B_11 0.9800 . ?
C7_11 H7C_11 0.9800 . ?

loop_
_geom_torsion_atom_site_label_1
_geom_torsion_atom_site_label_2
_geom_torsion_atom_site_label_3
_geom_torsion_atom_site_label_4
_geom_torsion
_geom_torsion_site_symmetry_1
_geom_torsion_site_symmetry_2
_geom_torsion_site_symmetry_3
_geom_torsion_site_symmetry_4
_geom_torsion_publ_flag
N2_2 C1_2 N1_2 C2_2 -0.69(15) . . . . ?
V1_2 C1_2 N1_2 C2_2 177.19(10) . . . . ?
N2_2 C1_2 N1_2 C6_2 -179.54(12) . . . . ?
V1_2 C1_2 N1_2 C6_2 -1.7(2) . . . . ?
C1_2 N1_2 C2_2 C3_2 1.22(16) . . . . ?
C6_2 N1_2 C2_2 C3_2 -179.98(13) . . . . ?
C1_2 N1_2 C2_2 C4_2 -177.99(14) . . . . ?
C6_2 N1_2 C2_2 C4_2 0.8(2) . . . . ?
N1_2 C1_2 N2_2 C3_2 -0.10(15) . . . . ?
V1_2 C1_2 N2_2 C3_2 -178.13(10) . . . . ?
N1_2 C1_2 N2_2 C9_2 -174.00(12) . . . . ?
V1_2 C1_2 N2_2 C9_2 7.98(18) . . . . ?
N1_2 C2_2 C3_2 N2_2 -1.23(16) . . . . ?
C4_2 C2_2 C3_2 N2_2 177.97(14) . . . . ?
N1_2 C2_2 C3_2 C5_2 -179.84(15) . . . . ?
C4_2 C2_2 C3_2 C5_2 -0.6(3) . . . . ?
C1_2 N2_2 C3_2 C2_2 0.85(16) . . . . ?
C9_2 N2_2 C3_2 C2_2 174.28(13) . . . . ?
C1_2 N2_2 C3_2 C5_2 179.50(14) . . . . ?
C9_2 N2_2 C3_2 C5_2 -7.1(2) . . . . ?
C1_2 N1_2 C6_2 C7_2 103.89(16) . . . . ?
C2_2 N1_2 C6_2 C7_2 -74.76(18) . . . . ?
C1_2 N1_2 C6_2 C8_2 -127.74(15) . . . . ?
C2_2 N1_2 C6_2 C8_2 53.61(19) . . . . ?
C1_2 N2_2 C9_2 C11_2 99.00(15) . . . . ?
C3_2 N2_2 C9_2 C11_2 -73.79(18) . . . . ?
C1_2 N2_2 C9_2 C10_2 -133.42(15) . . . . ?
C3_2 N2_2 C9_2 C10_2 53.8(2) . . . . ?
C6_11 C1_11 C2_11 C3_11 -0.2(10) . . . . ?
C7_11 C1_11 C2_11 C3_11 178.8(4) . . . . ?
C1_11 C2_11 C3_11 C4_11 1.3(6) . . . . ?
C2_11 C3_11 C4_11 C5_11 -0.9(6) . . . . ?
C3_11 C4_11 C5_11 C6_11 -0.6(10) . . . . ?
C2_11 C1_11 C6_11 C5_11 -1.3(18) . . . . ?
C7_11 C1_11 C6_11 C5_11 179.7(9) . . . . ?
C4_11 C5_11 C6_11 C1_11 1.8(18) . . . . ?
